data_7116805
loop_
_publ_author_name
'Xiaoguang Zhou'
'Bing Wei'
'Xiu-Li Sun'
'Yong Tang'
'Zuowei Xie'

_publ_section_title
;
 Asymmetric hydroamination catalyzed by a new chiral zirconium system:
 reaction scope and mechanism
;
_journal_name_full Chem.Commun.
_journal_page_first 5751
_journal_paper_doi 10.1039/C4cc10032H
_journal_volume 51
_journal_year 2015
_chemical_absolute_configuration ad
_chemical_formula_sum 'C49 H51 N O2 Zr'
_chemical_formula_weight 777.13
_chemical_name_systematic
; 
 ? 
;
_space_group_IT_number 4
_symmetry_cell_setting monoclinic
_symmetry_space_group_name_Hall 'P 2yb'
_symmetry_space_group_name_H-M 'P 1 21 1'
_atom_sites_solution_hydrogens geom
_atom_sites_solution_primary direct
_atom_sites_solution_secondary difmap
_audit_creation_method SHELXL-97
_audit_update_record
;
2014-07-26 deposited with the CCDC.
2015-02-19 downloaded from the CCDC.
;
_cell_angle_alpha 90.00
_cell_angle_beta 102.780(7)
_cell_angle_gamma 90.00
_cell_formula_units_Z 2
_cell_length_a 10.249(4)
_cell_length_b 10.086(4)
_cell_length_c 20.139(8)
_cell_measurement_reflns_used 9731
_cell_measurement_temperature 296(2)
_cell_measurement_theta_max 27.48
_cell_measurement_theta_min 2.27
_cell_volume 2030.2(14)
_computing_cell_refinement 'Bruker SAINT'
_computing_data_collection 'Bruker APEX2'
_computing_data_reduction 'Bruker SAINT'
_computing_molecular_graphics 'Bruker SHELXTL'
_computing_publication_material 'Bruker SHELXTL'
_computing_structure_refinement 'SHELXL-97 (Sheldrick, 1997)'
_computing_structure_solution 'SHELXS-97 (Sheldrick, 1990)'
_diffrn_ambient_temperature 296(2)
_diffrn_measured_fraction_theta_full 0.986
_diffrn_measured_fraction_theta_max 0.986
_diffrn_measurement_device_type 'Bruker APEX-II CCD'
_diffrn_measurement_method '\f and \w scans'
_diffrn_radiation_monochromator graphite
_diffrn_radiation_source 'fine-focus sealed tube'
_diffrn_radiation_type MoK\a
_diffrn_radiation_wavelength 0.71073
_diffrn_reflns_av_R_equivalents 0.0407
_diffrn_reflns_av_sigmaI/netI 0.0806
_diffrn_reflns_limit_h_max 12
_diffrn_reflns_limit_h_min -12
_diffrn_reflns_limit_k_max 12
_diffrn_reflns_limit_k_min -11
_diffrn_reflns_limit_l_max 11
_diffrn_reflns_limit_l_min -24
_diffrn_reflns_number 13455
_diffrn_reflns_theta_full 25.50
_diffrn_reflns_theta_max 25.50
_diffrn_reflns_theta_min 2.04
_diffrn_standards_number 0
_exptl_absorpt_coefficient_mu 0.310
_exptl_absorpt_correction_T_max 0.9363
_exptl_absorpt_correction_T_min 0.9212
_exptl_absorpt_correction_type multi-scan
_exptl_absorpt_process_details sadads
_exptl_crystal_colour yellow
_exptl_crystal_density_diffrn 1.271
_exptl_crystal_density_method 'not measured'
_exptl_crystal_description block
_exptl_crystal_F_000 816
_exptl_crystal_size_max 0.27
_exptl_crystal_size_mid 0.22
_exptl_crystal_size_min 0.22
_refine_diff_density_max 0.573
_refine_diff_density_min -0.545
_refine_diff_density_rms 0.096
_refine_ls_abs_structure_details 'Flack H D (1983), Acta Cryst. A39, 876-881'
_refine_ls_abs_structure_Flack -0.01(5)
_refine_ls_extinction_method none
_refine_ls_goodness_of_fit_ref 1.009
_refine_ls_hydrogen_treatment mixed
_refine_ls_matrix_type full
_refine_ls_number_parameters 478
_refine_ls_number_reflns 6835
_refine_ls_number_restraints 2
_refine_ls_restrained_S_all 1.009
_refine_ls_R_factor_all 0.0555
_refine_ls_R_factor_gt 0.0405
_refine_ls_shift/su_max 0.007
_refine_ls_shift/su_mean 0.001
_refine_ls_structure_factor_coef Fsqd
_refine_ls_weighting_details 'calc w=1/[\s^2^(Fo^2^)+(0.0790P)^2^+0.0000P] where P=(Fo^2^+2Fc^2^)/3'
_refine_ls_weighting_scheme calc
_refine_ls_wR_factor_gt 0.1065
_refine_ls_wR_factor_ref 0.1389
_reflns_number_gt 5337
_reflns_number_total 6835
_reflns_threshold_expression >2sigma(I)
_cod_data_source_file c4cc10032h2.cif
_cod_data_source_block 5a
_cod_original_sg_symbol_H-M P2(1)
_cod_database_code 7116805

loop_
_symmetry_equiv_pos_as_xyz
'x, y, z'
'-x, y+1/2, -z'

loop_
_atom_site_label
_atom_site_type_symbol
_atom_site_fract_x
_atom_site_fract_y
_atom_site_fract_z
_atom_site_U_iso_or_equiv
_atom_site_adp_type
_atom_site_occupancy
_atom_site_symmetry_multiplicity
_atom_site_calc_flag
_atom_site_refinement_flags
Zr1 Zr 0.57801(4) 0.13612(5) 0.87544(2) 0.04000(14) Uani 1 1 d .
O1 O 0.5434(3) 0.0685(3) 0.77933(18) 0.0417(8) Uani 1 1 d .
O2 O 0.5201(4) 0.1734(4) 0.9603(2) 0.0621(12) Uani 1 1 d .
N1 N 0.3617(4) 0.0521(4) 0.8594(2) 0.0410(10) Uani 1 1 d .
C1 C 0.4012(5) 0.1353(10) 0.9793(3) 0.0690(14) Uani 1 1 d .
H1A H 0.3711 0.2059 1.0050 0.083 Uiso 1 1 calc R
H1B H 0.4171 0.0569 1.0078 0.083 Uiso 1 1 calc R
C2 C 0.2936(5) 0.1060(6) 0.9143(3) 0.0529(16) Uani 1 1 d .
H2A H 0.2434 0.1869 0.8982 0.063 Uiso 1 1 calc R
C3 C 0.2770(4) 0.0814(5) 0.7899(3) 0.0422(12) Uani 1 1 d .
H3A H 0.2770 0.1764 0.7826 0.051 Uiso 1 1 calc R
H3B H 0.1856 0.0551 0.7892 0.051 Uiso 1 1 calc R
C4 C 0.3200(4) 0.0145(5) 0.7319(3) 0.0420(12) Uani 1 1 d .
C5 C 0.2245(4) -0.0494(5) 0.6820(3) 0.0473(13) Uani 1 1 d .
H5A H 0.1361 -0.0502 0.6864 0.057 Uiso 1 1 calc R
C6 C 0.2553(4) -0.1112(5) 0.6263(3) 0.0434(12) Uani 1 1 d .
C7 C 0.3900(4) -0.1060(5) 0.6226(3) 0.0386(11) Uani 1 1 d .
H7A H 0.4150 -0.1450 0.5854 0.046 Uiso 1 1 calc R
C8 C 0.4894(4) -0.0442(5) 0.6726(3) 0.0371(11) Uani 1 1 d .
C9 C 0.4519(4) 0.0137(5) 0.7268(3) 0.0404(12) Uani 1 1 d .
C27 C 0.1499(4) -0.1841(6) 0.5729(3) 0.0485(13) Uani 1 1 d .
C28 C 0.0617(6) -0.0832(8) 0.5283(4) 0.080(2) Uani 1 1 d .
H28A H 0.1152 -0.0303 0.5049 0.119 Uiso 1 1 calc R
H28B H 0.0202 -0.0270 0.5561 0.119 Uiso 1 1 calc R
H28C H -0.0061 -0.1284 0.4956 0.119 Uiso 1 1 calc R
C29 C 0.0609(7) -0.2666(8) 0.6093(4) 0.087(2) Uani 1 1 d .
H29A H 0.0212 -0.2097 0.6376 0.131 Uiso 1 1 calc R
H29B H 0.1141 -0.3329 0.6370 0.131 Uiso 1 1 calc R
H29C H -0.0083 -0.3088 0.5761 0.131 Uiso 1 1 calc R
C30 C 0.2140(6) -0.2765(10) 0.5276(4) 0.098(3) Uani 1 1 d .
H30A H 0.2693 -0.2252 0.5046 0.147 Uiso 1 1 calc R
H30B H 0.1449 -0.3194 0.4947 0.147 Uiso 1 1 calc R
H30C H 0.2677 -0.3423 0.5556 0.147 Uiso 1 1 calc R
C24 C 0.1988(6) -0.0035(7) 0.9243(4) 0.0665(18) Uani 1 1 d .
H24A H 0.1852 -0.0020 0.9704 0.080 Uiso 1 1 calc R
H24B H 0.1128 0.0074 0.8929 0.080 Uiso 1 1 calc R
C25 C 0.2613(7) -0.1288(7) 0.9110(5) 0.087(2) Uani 1 1 d .
H25A H 0.1957 -0.1858 0.8826 0.105 Uiso 1 1 calc R
H25B H 0.2973 -0.1745 0.9534 0.105 Uiso 1 1 calc R
C26 C 0.3754(5) -0.0953(6) 0.8742(4) 0.0603(17) Uani 1 1 d .
H26A H 0.4621 -0.1152 0.9031 0.072 Uiso 1 1 calc R
H26B H 0.3652 -0.1455 0.8323 0.072 Uiso 1 1 calc R
C31 C 0.6400(4) -0.0611(5) 0.6688(3) 0.0375(11) Uani 1 1 d .
C32 C 0.7119(5) 0.0751(5) 0.6680(3) 0.0406(12) Uani 1 1 d .
C33 C 0.6497(6) 0.1944(6) 0.6710(3) 0.0573(16) Uani 1 1 d .
H33A H 0.5610 0.1960 0.6749 0.069 Uiso 1 1 calc R
C34 C 0.7177(8) 0.3135(7) 0.6683(4) 0.0703(19) Uani 1 1 d .
H34A H 0.6734 0.3933 0.6703 0.084 Uiso 1 1 calc R
C35 C 0.8457(8) 0.3152(7) 0.6627(4) 0.080(2) Uani 1 1 d .
H35A H 0.8908 0.3952 0.6627 0.096 Uiso 1 1 calc R
C36 C 0.9098(6) 0.1970(7) 0.6568(4) 0.0694(19) Uani 1 1 d .
H36A H 0.9983 0.1965 0.6523 0.083 Uiso 1 1 calc R
C37 C 0.8413(5) 0.0792(6) 0.6576(3) 0.0595(17) Uani 1 1 d .
H37A H 0.8832 0.0000 0.6510 0.071 Uiso 1 1 calc R
C38 C 0.6506(4) -0.1366(6) 0.6035(3) 0.0487(14) Uani 1 1 d .
C39 C 0.6318(6) -0.0696(7) 0.5412(3) 0.0646(17) Uani 1 1 d .
H39A H 0.6187 0.0217 0.5404 0.078 Uiso 1 1 calc R
C40 C 0.6322(7) -0.1352(10) 0.4802(4) 0.086(2) Uani 1 1 d .
H40A H 0.6186 -0.0889 0.4393 0.104 Uiso 1 1 calc R
C41 C 0.6530(7) -0.2691(10) 0.4819(5) 0.092(3) Uani 1 1 d .
H41A H 0.6534 -0.3142 0.4417 0.111 Uiso 1 1 calc R
C42 C 0.6734(7) -0.3380(9) 0.5419(4) 0.088(3) Uani 1 1 d .
H42A H 0.6885 -0.4289 0.5422 0.106 Uiso 1 1 calc R
C43 C 0.6715(5) -0.2723(6) 0.6022(4) 0.0600(16) Uani 1 1 d .
H43A H 0.6845 -0.3202 0.6426 0.072 Uiso 1 1 calc R
C44 C 0.7050(5) -0.1479(5) 0.7310(3) 0.0446(12) Uani 1 1 d .
C45 C 0.8422(5) -0.1518(7) 0.7584(4) 0.0708(19) Uani 1 1 d .
H45A H 0.8982 -0.0926 0.7427 0.085 Uiso 1 1 calc R
C46 C 0.8968(7) -0.2429(8) 0.8089(5) 0.093(3) Uani 1 1 d .
H46A H 0.9892 -0.2462 0.8242 0.111 Uiso 1 1 calc R
C47 C 0.8173(7) -0.3297(6) 0.8374(4) 0.093(3) Uani 1 1 d .
H47A H 0.8539 -0.3877 0.8725 0.112 Uiso 1 1 calc R
C48 C 0.6828(7) -0.3240(6) 0.8105(4) 0.075(2) Uani 1 1 d .
H48A H 0.6269 -0.3810 0.8276 0.090 Uiso 1 1 calc R
C49 C 0.6264(5) -0.2376(5) 0.7592(4) 0.0624(18) Uani 1 1 d .
H49A H 0.5341 -0.2384 0.7428 0.075 Uiso 1 1 calc R
C17 C 0.6071(5) 0.3529(5) 0.8497(3) 0.0524(14) Uani 1 1 d .
H17A H 0.6518 0.4016 0.8899 0.063 Uiso 1 1 calc R
H17B H 0.6593 0.3604 0.8152 0.063 Uiso 1 1 calc R
C18 C 0.4679(6) 0.4032(5) 0.8238(4) 0.0618(18) Uani 1 1 d .
C19 C 0.3899(7) 0.4488(7) 0.8660(4) 0.0687(18) Uani 1 1 d .
H19A H 0.4247 0.4505 0.9127 0.082 Uiso 1 1 calc R
C20 C 0.2585(7) 0.4931(7) 0.8403(5) 0.079(2) Uani 1 1 d .
H20A H 0.2059 0.5226 0.8695 0.095 Uiso 1 1 calc R
C21 C 0.2077(9) 0.4919(9) 0.7684(6) 0.110(3) Uani 1 1 d .
H21A H 0.1224 0.5237 0.7495 0.132 Uiso 1 1 calc R
C22 C 0.2806(9) 0.4469(9) 0.7312(6) 0.112(3) Uani 1 1 d .
H22A H 0.2423 0.4404 0.6850 0.135 Uiso 1 1 calc R
C23 C 0.4135(7) 0.4055(7) 0.7520(4) 0.0709(19) Uani 1 1 d .
H23A H 0.4638 0.3809 0.7209 0.085 Uiso 1 1 calc R
C10 C 0.7458(5) -0.0051(6) 0.9224(3) 0.0530(14) Uani 1 1 d .
H10A H 0.7413 -0.0364 0.9674 0.064 Uiso 1 1 calc R
H10B H 0.7571 -0.0784 0.8929 0.064 Uiso 1 1 calc R
C11 C 0.8400(4) 0.1018(5) 0.9230(3) 0.0445(14) Uani 1 1 d .
C12 C 0.8976(5) 0.1711(5) 0.9827(3) 0.0500(15) Uani 1 1 d .
H12A H 0.8825 0.1409 1.0240 0.060 Uiso 1 1 calc R
C13 C 0.9749(6) 0.2813(7) 0.9824(4) 0.0616(16) Uani 1 1 d U
H13A H 1.0125 0.3240 1.0231 0.074 Uiso 1 1 calc R
C14 C 0.9971(6) 0.3286(7) 0.9226(4) 0.0723(19) Uani 1 1 d U
H14A H 1.0503 0.4033 0.9227 0.087 Uiso 1 1 calc R
C15 C 0.9416(6) 0.2671(7) 0.8622(4) 0.0641(17) Uani 1 1 d .
H15A H 0.9573 0.2999 0.8215 0.077 Uiso 1 1 calc R
C16 C 0.8618(5) 0.1555(7) 0.8621(3) 0.0535(15) Uani 1 1 d .
H16A H 0.8221 0.1158 0.8209 0.064 Uiso 1 1 calc R

loop_
_atom_site_aniso_label
_atom_site_aniso_U_11
_atom_site_aniso_U_22
_atom_site_aniso_U_33
_atom_site_aniso_U_23
_atom_site_aniso_U_13
_atom_site_aniso_U_12
Zr1 0.03573(19) 0.0391(2) 0.0425(2) -0.0011(3) 0.00279(17) -0.0013(2)
O1 0.0283(14) 0.0467(18) 0.047(2) -0.0030(17) 0.0017(15) -0.0046(13)
O2 0.0588(19) 0.074(3) 0.049(2) -0.009(2) 0.0038(18) -0.0047(19)
N1 0.0392(18) 0.038(2) 0.043(2) 0.000(2) 0.0032(19) 0.0040(17)
C1 0.069(3) 0.088(4) 0.047(3) -0.008(5) 0.007(3) -0.016(5)
C2 0.048(2) 0.062(5) 0.049(3) -0.001(3) 0.011(2) 0.005(2)
C3 0.034(2) 0.050(3) 0.045(3) -0.001(2) 0.013(2) 0.0021(19)
C4 0.032(2) 0.044(3) 0.042(3) -0.008(2) -0.007(2) 0.004(2)
C5 0.030(2) 0.052(3) 0.052(3) -0.005(3) -0.009(2) 0.000(2)
C6 0.032(2) 0.046(3) 0.050(3) -0.004(3) 0.004(2) 0.000(2)
C7 0.0290(19) 0.047(3) 0.039(3) -0.003(2) 0.006(2) 0.0036(19)
C8 0.0270(19) 0.041(2) 0.041(3) -0.002(2) 0.004(2) 0.0008(18)
C9 0.035(2) 0.035(3) 0.046(3) 0.000(2) -0.002(2) 0.0039(19)
C27 0.031(2) 0.057(3) 0.055(3) -0.015(3) 0.003(2) -0.006(2)
C28 0.065(4) 0.090(5) 0.078(5) 0.020(4) 0.003(4) -0.002(4)
C29 0.076(4) 0.078(5) 0.096(6) -0.005(4) -0.004(4) -0.035(4)
C30 0.051(3) 0.138(7) 0.103(6) -0.069(6) 0.011(4) -0.012(4)
C24 0.059(3) 0.079(4) 0.074(4) 0.014(4) 0.042(3) 0.002(3)
C25 0.068(4) 0.067(4) 0.128(7) 0.036(5) 0.024(4) -0.008(3)
C26 0.047(3) 0.048(3) 0.083(5) 0.022(3) 0.007(3) 0.000(3)
C31 0.030(2) 0.040(3) 0.044(3) -0.003(2) 0.011(2) -0.0002(19)
C32 0.038(2) 0.042(3) 0.044(3) -0.003(2) 0.013(2) -0.001(2)
C33 0.059(3) 0.050(3) 0.073(4) 0.007(3) 0.036(3) 0.000(3)
C34 0.095(5) 0.047(3) 0.076(5) 0.005(3) 0.034(4) -0.003(3)
C35 0.099(5) 0.060(4) 0.076(5) 0.007(4) 0.007(4) -0.038(4)
C36 0.055(3) 0.077(4) 0.081(5) 0.005(4) 0.027(4) -0.021(3)
C37 0.040(3) 0.059(3) 0.074(4) 0.002(3) -0.001(3) -0.007(2)
C38 0.028(2) 0.058(3) 0.063(4) -0.015(3) 0.017(2) -0.006(2)
C39 0.068(3) 0.076(4) 0.053(4) -0.014(3) 0.018(3) -0.015(3)
C40 0.087(5) 0.121(7) 0.055(4) -0.025(5) 0.024(4) -0.027(5)
C41 0.071(4) 0.113(7) 0.099(7) -0.064(6) 0.031(5) -0.015(5)
C42 0.079(4) 0.087(7) 0.092(5) -0.044(5) 0.006(4) 0.017(4)
C43 0.054(3) 0.059(4) 0.064(4) -0.009(3) 0.005(3) 0.017(3)
C44 0.038(2) 0.036(3) 0.059(3) -0.001(3) 0.010(3) 0.005(2)
C45 0.042(3) 0.073(4) 0.085(5) 0.015(4) -0.013(3) -0.004(3)
C46 0.058(4) 0.079(5) 0.117(7) 0.011(5) -0.033(4) 0.006(3)
C47 0.103(5) 0.046(5) 0.105(6) 0.023(4) -0.033(5) 0.008(3)
C48 0.076(4) 0.048(4) 0.102(6) 0.023(3) 0.021(4) -0.005(3)
C49 0.048(3) 0.040(3) 0.098(5) 0.011(3) 0.014(3) -0.003(2)
C17 0.046(3) 0.041(3) 0.074(4) 0.003(3) 0.021(3) -0.003(2)
C18 0.058(3) 0.024(2) 0.096(5) 0.000(3) 0.003(4) 0.001(2)
C19 0.080(4) 0.049(3) 0.081(5) -0.006(4) 0.025(4) 0.005(3)
C20 0.072(4) 0.071(5) 0.108(7) -0.002(5) 0.047(5) 0.015(4)
C21 0.079(5) 0.085(6) 0.155(10) 0.023(7) 0.000(6) 0.029(5)
C22 0.099(6) 0.095(6) 0.122(8) 0.004(6) -0.020(6) 0.045(5)
C23 0.071(4) 0.084(5) 0.069(5) 0.021(4) 0.039(4) 0.023(4)
C10 0.044(2) 0.051(3) 0.061(4) 0.002(3) 0.005(3) 0.005(2)
C11 0.0263(18) 0.051(4) 0.051(3) 0.001(2) -0.001(2) 0.0105(18)
C12 0.043(2) 0.056(4) 0.045(3) -0.008(3) -0.003(2) 0.008(2)
C13 0.051(3) 0.070(4) 0.062(4) -0.023(3) 0.009(3) -0.005(3)
C14 0.048(3) 0.057(4) 0.109(6) -0.005(4) 0.011(4) -0.009(3)
C15 0.052(3) 0.076(4) 0.065(4) 0.009(4) 0.015(3) -0.002(3)
C16 0.044(2) 0.053(4) 0.059(3) -0.005(3) 0.002(2) 0.003(3)

loop_
_atom_type_symbol
_atom_type_description
_atom_type_scat_dispersion_real
_atom_type_scat_dispersion_imag
_atom_type_scat_source
C C 0.0033 0.0016 'International Tables Vol C Tables 4.2.6.8 and 6.1.1.4'
H H 0.0000 0.0000 'International Tables Vol C Tables 4.2.6.8 and 6.1.1.4'
N N 0.0061 0.0033 'International Tables Vol C Tables 4.2.6.8 and 6.1.1.4'
O O 0.0106 0.0060 'International Tables Vol C Tables 4.2.6.8 and 6.1.1.4'
Zr Zr -2.9673 0.5597 'International Tables Vol C Tables 4.2.6.8 and 6.1.1.4'

loop_
_geom_angle_atom_site_label_1
_geom_angle_atom_site_label_2
_geom_angle_atom_site_label_3
_geom_angle
O2 Zr1 O1 151.66(14)
O2 Zr1 C10 96.0(2)
O1 Zr1 C10 98.28(19)
O2 Zr1 C17 95.4(2)
O1 Zr1 C17 96.4(2)
C10 Zr1 C17 124.77(19)
O2 Zr1 N1 74.27(15)
O1 Zr1 N1 77.47(14)
C10 Zr1 N1 116.08(17)
C17 Zr1 N1 119.04(16)
C9 O1 Zr1 146.0(3)
C1 O2 Zr1 129.0(4)
C3 N1 C26 112.6(4)
C3 N1 C2 109.9(4)
C26 N1 C2 104.1(5)
C3 N1 Zr1 113.2(3)
C26 N1 Zr1 106.6(3)
C2 N1 Zr1 110.1(3)
O2 C1 C2 108.7(4)
O2 C1 H1A 109.9
C2 C1 H1A 109.9
O2 C1 H1B 109.9
C2 C1 H1B 109.9
H1A C1 H1B 108.3
C24 C2 N1 104.2(5)
C24 C2 C1 112.8(6)
N1 C2 C1 109.0(4)
C24 C2 H2A 110.2
N1 C2 H2A 110.2
C1 C2 H2A 110.2
N1 C3 C4 115.4(4)
N1 C3 H3A 108.4
C4 C3 H3A 108.4
N1 C3 H3B 108.4
C4 C3 H3B 108.4
H3A C3 H3B 107.5
C9 C4 C5 119.1(5)
C9 C4 C3 121.6(4)
C5 C4 C3 119.3(4)
C6 C5 C4 123.0(5)
C6 C5 H5A 118.5
C4 C5 H5A 118.5
C5 C6 C7 115.6(5)
C5 C6 C27 122.3(4)
C7 C6 C27 122.1(5)
C6 C7 C8 122.9(5)
C6 C7 H7A 118.5
C8 C7 H7A 118.5
C9 C8 C7 118.2(4)
C9 C8 C31 122.5(4)
C7 C8 C31 118.7(4)
O1 C9 C8 121.7(4)
O1 C9 C4 117.1(5)
C8 C9 C4 121.1(4)
C28 C27 C29 107.9(5)
C28 C27 C6 109.2(5)
C29 C27 C6 109.0(5)
C28 C27 C30 109.3(6)
C29 C27 C30 109.2(6)
C6 C27 C30 112.1(4)
C27 C28 H28A 109.5
C27 C28 H28B 109.5
H28A C28 H28B 109.5
C27 C28 H28C 109.5
H28A C28 H28C 109.5
H28B C28 H28C 109.5
C27 C29 H29A 109.5
C27 C29 H29B 109.5
H29A C29 H29B 109.5
C27 C29 H29C 109.5
H29A C29 H29C 109.5
H29B C29 H29C 109.5
C27 C30 H30A 109.5
C27 C30 H30B 109.5
H30A C30 H30B 109.5
C27 C30 H30C 109.5
H30A C30 H30C 109.5
H30B C30 H30C 109.5
C25 C24 C2 106.6(5)
C25 C24 H24A 110.4
C2 C24 H24A 110.4
C25 C24 H24B 110.4
C2 C24 H24B 110.4
H24A C24 H24B 108.6
C24 C25 C26 107.7(5)
C24 C25 H25A 110.2
C26 C25 H25A 110.2
C24 C25 H25B 110.2
C26 C25 H25B 110.2
H25A C25 H25B 108.5
N1 C26 C25 105.1(5)
N1 C26 H26A 110.7
C25 C26 H26A 110.7
N1 C26 H26B 110.7
C25 C26 H26B 110.7
H26A C26 H26B 108.8
C38 C31 C44 108.1(4)
C38 C31 C32 107.6(4)
C44 C31 C32 112.7(4)
C38 C31 C8 110.4(4)
C44 C31 C8 105.8(4)
C32 C31 C8 112.1(4)
C33 C32 C37 116.8(5)
C33 C32 C31 123.2(4)
C37 C32 C31 119.8(5)
C32 C33 C34 120.8(5)
C32 C33 H33A 119.6
C34 C33 H33A 119.6
C35 C34 C33 121.3(7)
C35 C34 H34A 119.3
C33 C34 H34A 119.3
C34 C35 C36 119.3(6)
C34 C35 H35A 120.3
C36 C35 H35A 120.3
C37 C36 C35 119.3(6)
C37 C36 H36A 120.4
C35 C36 H36A 120.4
C36 C37 C32 122.1(6)
C36 C37 H37A 118.9
C32 C37 H37A 118.9
C43 C38 C39 116.8(6)
C43 C38 C31 122.9(6)
C39 C38 C31 120.2(5)
C40 C39 C38 122.2(7)
C40 C39 H39A 118.9
C38 C39 H39A 118.9
C41 C40 C39 118.5(9)
C41 C40 H40A 120.8
C39 C40 H40A 120.8
C40 C41 C42 121.2(8)
C40 C41 H41A 119.4
C42 C41 H41A 119.4
C41 C42 C43 120.1(8)
C41 C42 H42A 120.0
C43 C42 H42A 120.0
C38 C43 C42 121.3(7)
C38 C43 H43A 119.3
C42 C43 H43A 119.3
C45 C44 C49 116.0(5)
C45 C44 C31 123.4(5)
C49 C44 C31 120.4(4)
C44 C45 C46 121.0(6)
C44 C45 H45A 119.5
C46 C45 H45A 119.5
C47 C46 C45 122.3(6)
C47 C46 H46A 118.8
C45 C46 H46A 118.8
C48 C47 C46 116.0(6)
C48 C47 H47A 122.0
C46 C47 H47A 122.0
C47 C48 C49 123.0(6)
C47 C48 H48A 118.5
C49 C48 H48A 118.5
C48 C49 C44 121.7(5)
C48 C49 H49A 119.2
C44 C49 H49A 119.2
C18 C17 Zr1 104.0(3)
C18 C17 H17A 111.0
Zr1 C17 H17A 111.0
C18 C17 H17B 111.0
Zr1 C17 H17B 111.0
H17A C17 H17B 109.0
C19 C18 C23 118.1(6)
C19 C18 C17 122.7(7)
C23 C18 C17 119.2(6)
C18 C19 C20 121.5(7)
C18 C19 H19A 119.2
C20 C19 H19A 119.2
C19 C20 C21 118.4(7)
C19 C20 H20A 120.8
C21 C20 H20A 120.8
C22 C21 C20 118.5(8)
C22 C21 H21A 120.7
C20 C21 H21A 120.7
C21 C22 C23 126.9(10)
C21 C22 H22A 116.6
C23 C22 H22A 116.6
C22 C23 C18 116.4(7)
C22 C23 H23A 121.8
C18 C23 H23A 121.8
C11 C10 Zr1 88.8(3)
C11 C10 H10A 113.9
Zr1 C10 H10A 113.9
C11 C10 H10B 113.9
Zr1 C10 H10B 113.9
H10A C10 H10B 111.1
C12 C11 C16 116.1(5)
C12 C11 C10 122.1(5)
C16 C11 C10 121.0(5)
C13 C12 C11 122.4(6)
C13 C12 H12A 118.8
C11 C12 H12A 118.8
C12 C13 C14 120.0(6)
C12 C13 H13A 120.0
C14 C13 H13A 120.0
C13 C14 C15 120.6(6)
C13 C14 H14A 119.7
C15 C14 H14A 119.7
C14 C15 C16 119.7(6)
C14 C15 H15A 120.2
C16 C15 H15A 120.2
C15 C16 C11 121.2(6)
C15 C16 H16A 119.4
C11 C16 H16A 119.4

loop_
_geom_bond_atom_site_label_1
_geom_bond_atom_site_label_2
_geom_bond_distance
Zr1 O2 1.966(4)
Zr1 O1 2.008(4)
Zr1 C10 2.272(5)
Zr1 C17 2.282(5)
Zr1 N1 2.328(4)
O1 C9 1.366(6)
O2 C1 1.409(6)
N1 C3 1.504(6)
N1 C26 1.516(7)
N1 C2 1.532(7)
C1 C2 1.542(7)
C1 H1A 0.9700
C1 H1B 0.9700
C2 C24 1.513(8)
C2 H2A 0.9800
C3 C4 1.497(7)
C3 H3A 0.9700
C3 H3B 0.9700
C4 C9 1.379(6)
C4 C5 1.397(7)
C5 C6 1.379(8)
C5 H5A 0.9300
C6 C7 1.400(6)
C6 C27 1.533(7)
C7 C8 1.410(6)
C7 H7A 0.9300
C8 C9 1.366(7)
C8 C31 1.571(6)
C27 C28 1.516(9)
C27 C29 1.535(9)
C27 C30 1.549(9)
C28 H28A 0.9600
C28 H28B 0.9600
C28 H28C 0.9600
C29 H29A 0.9600
C29 H29B 0.9600
C29 H29C 0.9600
C30 H30A 0.9600
C30 H30B 0.9600
C30 H30C 0.9600
C24 C25 1.468(10)
C24 H24A 0.9700
C24 H24B 0.9700
C25 C26 1.553(9)
C25 H25A 0.9700
C25 H25B 0.9700
C26 H26A 0.9700
C26 H26B 0.9700
C31 C38 1.544(7)
C31 C44 1.553(7)
C31 C32 1.561(7)
C32 C33 1.369(7)
C32 C37 1.387(7)
C33 C34 1.397(9)
C33 H33A 0.9300
C34 C35 1.342(10)
C34 H34A 0.9300
C35 C36 1.379(11)
C35 H35A 0.9300
C36 C37 1.382(8)
C36 H36A 0.9300
C37 H37A 0.9300
C38 C43 1.386(8)
C38 C39 1.402(9)
C39 C40 1.396(9)
C39 H39A 0.9300
C40 C41 1.366(13)
C40 H40A 0.9300
C41 C42 1.368(12)
C41 H41A 0.9300
C42 C43 1.388(9)
C42 H42A 0.9300
C43 H43A 0.9300
C44 C45 1.393(7)
C44 C49 1.412(8)
C45 C46 1.392(10)
C45 H45A 0.9300
C46 C47 1.403(11)
C46 H46A 0.9300
C47 C48 1.366(9)
C47 H47A 0.9300
C48 C49 1.376(9)
C48 H48A 0.9300
C49 H49A 0.9300
C17 C18 1.495(8)
C17 H17A 0.9700
C17 H17B 0.9700
C18 C19 1.369(9)
C18 C23 1.429(10)
C19 C20 1.405(10)
C19 H19A 0.9300
C20 C21 1.427(12)
C20 H20A 0.9300
C21 C22 1.253(13)
C21 H21A 0.9300
C22 C23 1.396(10)
C22 H22A 0.9300
C23 H23A 0.9300
C10 C11 1.445(7)
C10 H10A 0.9700
C10 H10B 0.9700
C11 C12 1.404(7)
C11 C16 1.403(8)
C12 C13 1.366(8)
C12 H12A 0.9300
C13 C14 1.361(10)
C13 H13A 0.9300
C14 C15 1.372(10)
C14 H14A 0.9300
C15 C16 1.392(9)
C15 H15A 0.9300
C16 H16A 0.9300

loop_
_geom_torsion_atom_site_label_1
_geom_torsion_atom_site_label_2
_geom_torsion_atom_site_label_3
_geom_torsion_atom_site_label_4
_geom_torsion
O2 Zr1 O1 C9 0.4(7)
C10 Zr1 O1 C9 119.9(5)
C17 Zr1 O1 C9 -113.5(5)
N1 Zr1 O1 C9 4.9(5)
O1 Zr1 O2 C1 9.4(7)
C10 Zr1 O2 C1 -110.6(6)
C17 Zr1 O2 C1 123.6(6)
N1 Zr1 O2 C1 4.9(6)
O2 Zr1 N1 C3 137.8(3)
O1 Zr1 N1 C3 -40.0(3)
C10 Zr1 N1 C3 -133.2(3)
C17 Zr1 N1 C3 50.4(4)
O2 Zr1 N1 C26 -97.9(4)
O1 Zr1 N1 C26 84.3(4)
C10 Zr1 N1 C26 -8.9(5)
C17 Zr1 N1 C26 174.7(4)
O2 Zr1 N1 C2 14.4(3)
O1 Zr1 N1 C2 -163.4(3)
C10 Zr1 N1 C2 103.4(4)
C17 Zr1 N1 C2 -73.0(4)
Zr1 O2 C1 C2 -22.5(10)
C3 N1 C2 C24 85.5(5)
C26 N1 C2 C24 -35.3(5)
Zr1 N1 C2 C24 -149.2(4)
C3 N1 C2 C1 -154.0(5)
C26 N1 C2 C1 85.3(6)
Zr1 N1 C2 C1 -28.7(6)
O2 C1 C2 C24 146.7(6)
O2 C1 C2 N1 31.5(9)
C26 N1 C3 C4 -54.6(6)
C2 N1 C3 C4 -170.1(4)
Zr1 N1 C3 C4 66.4(5)
N1 C3 C4 C9 -46.4(7)
N1 C3 C4 C5 133.1(5)
C9 C4 C5 C6 -1.6(8)
C3 C4 C5 C6 178.8(5)
C4 C5 C6 C7 -0.2(8)
C4 C5 C6 C27 178.3(5)
C5 C6 C7 C8 1.2(8)
C27 C6 C7 C8 -177.3(5)
C6 C7 C8 C9 -0.4(8)
C6 C7 C8 C31 171.6(5)
Zr1 O1 C9 C8 -164.5(4)
Zr1 O1 C9 C4 13.1(8)
C7 C8 C9 O1 176.0(4)
C31 C8 C9 O1 4.4(7)
C7 C8 C9 C4 -1.4(7)
C31 C8 C9 C4 -173.1(5)
C5 C4 C9 O1 -175.1(5)
C3 C4 C9 O1 4.4(7)
C5 C4 C9 C8 2.4(8)
C3 C4 C9 C8 -178.0(5)
C5 C6 C27 C28 74.6(7)
C7 C6 C27 C28 -107.0(6)
C5 C6 C27 C29 -43.1(8)
C7 C6 C27 C29 135.3(6)
C5 C6 C27 C30 -164.1(6)
C7 C6 C27 C30 14.3(9)
N1 C2 C24 C25 31.3(7)
C1 C2 C24 C25 -86.8(7)
C2 C24 C25 C26 -15.0(8)
C3 N1 C26 C25 -93.0(6)
C2 N1 C26 C25 26.0(6)
Zr1 N1 C26 C25 142.4(5)
C24 C25 C26 N1 -7.2(8)
C9 C8 C31 C38 176.8(5)
C7 C8 C31 C38 5.2(7)
C9 C8 C31 C44 60.1(6)
C7 C8 C31 C44 -111.5(5)
C9 C8 C31 C32 -63.1(6)
C7 C8 C31 C32 125.2(5)
C38 C31 C32 C33 122.4(6)
C44 C31 C32 C33 -118.5(6)
C8 C31 C32 C33 0.7(8)
C38 C31 C32 C37 -51.7(6)
C44 C31 C32 C37 67.4(7)
C8 C31 C32 C37 -173.3(5)
C37 C32 C33 C34 -4.1(10)
C31 C32 C33 C34 -178.3(6)
C32 C33 C34 C35 -0.1(12)
C33 C34 C35 C36 2.6(12)
C34 C35 C36 C37 -0.7(12)
C35 C36 C37 C32 -3.7(11)
C33 C32 C37 C36 6.0(10)
C31 C32 C37 C36 -179.6(6)
C44 C31 C38 C43 19.8(6)
C32 C31 C38 C43 141.8(5)
C8 C31 C38 C43 -95.5(6)
C44 C31 C38 C39 -163.7(5)
C32 C31 C38 C39 -41.6(6)
C8 C31 C38 C39 81.0(6)
C43 C38 C39 C40 0.8(9)
C31 C38 C39 C40 -175.9(5)
C38 C39 C40 C41 -0.7(11)
C39 C40 C41 C42 -0.1(12)
C40 C41 C42 C43 0.8(12)
C39 C38 C43 C42 -0.1(8)
C31 C38 C43 C42 176.6(5)
C41 C42 C43 C38 -0.7(10)
C38 C31 C44 C45 82.6(6)
C32 C31 C44 C45 -36.2(7)
C8 C31 C44 C45 -159.1(5)
C38 C31 C44 C49 -91.6(6)
C32 C31 C44 C49 149.5(5)
C8 C31 C44 C49 26.7(6)
C49 C44 C45 C46 2.2(10)
C31 C44 C45 C46 -172.2(7)
C44 C45 C46 C47 -3.6(13)
C45 C46 C47 C48 2.9(13)
C46 C47 C48 C49 -0.9(12)
C47 C48 C49 C44 -0.3(11)
C45 C44 C49 C48 -0.4(9)
C31 C44 C49 C48 174.3(6)
O2 Zr1 C17 C18 -76.1(5)
O1 Zr1 C17 C18 78.0(4)
C10 Zr1 C17 C18 -177.3(4)
N1 Zr1 C17 C18 -1.2(5)
Zr1 C17 C18 C19 84.9(6)
Zr1 C17 C18 C23 -95.8(6)
C23 C18 C19 C20 1.9(10)
C17 C18 C19 C20 -178.7(6)
C18 C19 C20 C21 -1.1(11)
C19 C20 C21 C22 2.5(14)
C20 C21 C22 C23 -5.2(17)
C21 C22 C23 C18 6.0(15)
C19 C18 C23 C22 -4.0(10)
C17 C18 C23 C22 176.7(7)
O2 Zr1 C10 C11 -100.5(3)
O1 Zr1 C10 C11 104.0(3)
C17 Zr1 C10 C11 0.3(5)
N1 Zr1 C10 C11 -175.9(3)
Zr1 C10 C11 C12 103.1(4)
Zr1 C10 C11 C16 -66.4(5)
C16 C11 C12 C13 -2.6(7)
C10 C11 C12 C13 -172.6(5)
C11 C12 C13 C14 0.9(9)
C12 C13 C14 C15 0.4(10)
C13 C14 C15 C16 0.1(10)
C14 C15 C16 C11 -2.0(9)
C12 C11 C16 C15 3.2(7)
C10 C11 C16 C15 173.3(5)
